data_4325267
loop_
_publ_author_name
'Minao Tang'
'Dongfeng Li'
'Uma Prasad Mallik'
'Yuan-Zhu Zhang'
'Rodolphe Cl\'erac'
'Gordon T. Yee'
'Myung-Hwan Whangbo'
'Amshumali Mungalimane'
'Stephen M. Holmes'

_publ_section_title
;
 Synthesis and Characterization of Di- and Trivalent Pyrazolylborate
 \b-Diketonates and Cyanometalates
;
_journal_name_full 'Inorganic Chemistry'
_journal_page_first 5153
_journal_page_last 5164
_journal_paper_doi 10.1021/ic200464t
_journal_volume 50
_journal_year 2011
_chemical_formula_sum 'C29 H49 B Mn N8 O2'
_chemical_formula_weight 607.51
_chemical_name_systematic
; 
 ? 
;
_space_group_IT_number 14
_symmetry_cell_setting monoclinic
_symmetry_space_group_name_Hall '-P 2yn'
_symmetry_space_group_name_H-M 'P 1 21/n 1'
_atom_sites_solution_hydrogens geom
_atom_sites_solution_primary direct
_atom_sites_solution_secondary difmap
_audit_creation_method SHELXL-97
_cell_angle_alpha 90.00
_cell_angle_beta 92.026(2)
_cell_angle_gamma 90.00
_cell_formula_units_Z 4
_cell_length_a 11.4389(5)
_cell_length_b 22.3831(10)
_cell_length_c 12.9427(6)
_cell_measurement_reflns_used 8485
_cell_measurement_temperature 90(2)
_cell_measurement_theta_max 67.96
_cell_measurement_theta_min 3.95
_cell_volume 3311.8(3)
_computing_cell_refinement 'Bruker SMART'
_computing_data_collection 'Bruker SMART'
_computing_data_reduction 'Bruker SAINT'
_computing_molecular_graphics 'Bruker SHELXTL'
_computing_publication_material 'Bruker SHELXTL'
_computing_structure_refinement 'SHELXL-97 (Sheldrick, 1997)'
_computing_structure_solution 'SHELXS-97 (Sheldrick, 1990)'
_diffrn_ambient_temperature 90(2)
_diffrn_measured_fraction_theta_full 0.935
_diffrn_measured_fraction_theta_max 0.935
_diffrn_measurement_device_type 'CCD area detector'
_diffrn_measurement_method 'phi and omega scans'
_diffrn_radiation_monochromator graphite
_diffrn_radiation_source 'fine-focus sealed tube'
_diffrn_radiation_type CuK\a
_diffrn_radiation_wavelength 1.54178
_diffrn_reflns_av_R_equivalents 0.0406
_diffrn_reflns_av_sigmaI/netI 0.0381
_diffrn_reflns_limit_h_max 12
_diffrn_reflns_limit_h_min -12
_diffrn_reflns_limit_k_max 24
_diffrn_reflns_limit_k_min -24
_diffrn_reflns_limit_l_max 14
_diffrn_reflns_limit_l_min -14
_diffrn_reflns_number 22040
_diffrn_reflns_theta_full 59.00
_diffrn_reflns_theta_max 59.00
_diffrn_reflns_theta_min 3.95
_exptl_absorpt_coefficient_mu 3.536
_exptl_absorpt_correction_T_max 0.7774
_exptl_absorpt_correction_T_min 0.6191
_exptl_absorpt_correction_type multi-scan
_exptl_absorpt_process_details 'Sadabs in APEX 2 (Brukerxs,2005)'
_exptl_crystal_colour Yellow
_exptl_crystal_density_diffrn 1.218
_exptl_crystal_description 'irregular block'
_exptl_crystal_F_000 1300
_exptl_crystal_size_max 0.15
_exptl_crystal_size_mid 0.12
_exptl_crystal_size_min 0.08
_refine_diff_density_max 1.137
_refine_diff_density_min -1.747
_refine_diff_density_rms 0.150
_refine_ls_extinction_coef 0.0011(4)
_refine_ls_extinction_expression Fc^*^=kFc[1+0.001xFc^2^\l^3^/sin(2\q)]^-1/4^
_refine_ls_extinction_method SHELXL
_refine_ls_goodness_of_fit_ref 1.083
_refine_ls_hydrogen_treatment constr
_refine_ls_matrix_type full
_refine_ls_number_parameters 383
_refine_ls_number_reflns 4461
_refine_ls_number_restraints 0
_refine_ls_restrained_S_all 1.083
_refine_ls_R_factor_all 0.1113
_refine_ls_R_factor_gt 0.0758
_refine_ls_shift/su_max 0.000
_refine_ls_shift/su_mean 0.000
_refine_ls_structure_factor_coef Fsqd
_refine_ls_weighting_details 'calc w=1/[\s^2^(Fo^2^)+(0.1821P)^2^+18.3112P] where P=(Fo^2^+2Fc^2^)/3'
_refine_ls_weighting_scheme calc
_refine_ls_wR_factor_gt 0.2374
_refine_ls_wR_factor_ref 0.2964
_reflns_number_gt 3865
_reflns_number_total 4461
_reflns_threshold_expression >2sigma(I)
_cod_data_source_file ic200464t_si_002_1.cif
_cod_data_source_block 1_x05085
_cod_database_code 4325267

loop_
_symmetry_equiv_pos_as_xyz
'x, y, z'
'-x+1/2, y+1/2, -z+1/2'
'-x, -y, -z'
'x-1/2, -y-1/2, z-1/2'

loop_
_atom_site_label
_atom_site_type_symbol
_atom_site_fract_x
_atom_site_fract_y
_atom_site_fract_z
_atom_site_U_iso_or_equiv
_atom_site_adp_type
_atom_site_occupancy
_atom_site_symmetry_multiplicity
_atom_site_calc_flag
_atom_site_refinement_flags
Mn1 Mn 0.77172(9) 0.12095(4) 0.82437(8) 0.0215(4) Uani 1 1 d .
B1 B 0.9732(6) 0.1559(3) 1.0065(5) 0.0190(15) Uani 1 1 d .
H1 H 1.0335 0.1668 1.0612 0.023 Uiso 1 1 calc R
N1 N 0.9515(5) 0.0801(2) 0.8613(4) 0.0222(12) Uani 1 1 d .
N2 N 1.0177(5) 0.1033(2) 0.9434(4) 0.0212(12) Uani 1 1 d .
C1 C 0.9652(6) -0.0041(3) 0.7383(6) 0.0308(17) Uani 1 1 d .
H1A H 0.8976 -0.0276 0.7590 0.046 Uiso 1 1 calc R
H1B H 1.0270 -0.0310 0.7162 0.046 Uiso 1 1 calc R
H1C H 0.9416 0.0224 0.6810 0.046 Uiso 1 1 calc R
C2 C 1.0101(6) 0.0327(3) 0.8285(5) 0.0263(16) Uani 1 1 d .
C3 C 1.1132(6) 0.0243(3) 0.8875(5) 0.0291(16) Uani 1 1 d .
H3 H 1.1701 -0.0061 0.8796 0.035 Uiso 1 1 calc R
C4 C 1.1152(6) 0.0696(3) 0.9598(5) 0.0239(15) Uani 1 1 d .
C5 C 1.2081(6) 0.0826(3) 1.0414(6) 0.0315(17) Uani 1 1 d .
H5A H 1.2593 0.0477 1.0502 0.047 Uiso 1 1 calc R
H5B H 1.1713 0.0914 1.1069 0.047 Uiso 1 1 calc R
H5C H 1.2543 0.1171 1.0204 0.047 Uiso 1 1 calc R
N3 N 0.7645(5) 0.1165(2) 1.0001(4) 0.0238(13) Uani 1 1 d .
N4 N 0.8583(5) 0.1375(2) 1.0584(4) 0.0218(12) Uani 1 1 d .
C6 C 0.5650(7) 0.0789(3) 1.0279(6) 0.0370(18) Uani 1 1 d .
H6A H 0.5692 0.0699 0.9540 0.056 Uiso 1 1 calc R
H6B H 0.5022 0.1078 1.0385 0.056 Uiso 1 1 calc R
H6C H 0.5489 0.0421 1.0659 0.056 Uiso 1 1 calc R
C7 C 0.6789(6) 0.1047(3) 1.0665(5) 0.0244(15) Uani 1 1 d .
C8 C 0.7174(7) 0.1182(3) 1.1682(6) 0.0314(18) Uani 1 1 d .
H8 H 0.6749 0.1141 1.2296 0.038 Uiso 1 1 calc R
C9 C 0.8323(6) 0.1391(3) 1.1590(5) 0.0226(15) Uani 1 1 d .
C10 C 0.9163(7) 0.1610(3) 1.2420(5) 0.0309(16) Uani 1 1 d .
H10A H 0.9886 0.1376 1.2408 0.046 Uiso 1 1 calc R
H10B H 0.8811 0.1566 1.3095 0.046 Uiso 1 1 calc R
H10C H 0.9340 0.2032 1.2299 0.046 Uiso 1 1 calc R
N5 N 0.8713(5) 0.2072(2) 0.8522(4) 0.0233(13) Uani 1 1 d .
N6 N 0.9471(4) 0.2112(2) 0.9367(4) 0.0222(13) Uani 1 1 d .
C11 C 0.7855(7) 0.2744(3) 0.7180(6) 0.0341(18) Uani 1 1 d .
H11A H 0.7835 0.2394 0.6726 0.051 Uiso 1 1 calc R
H11B H 0.8153 0.3089 0.6803 0.051 Uiso 1 1 calc R
H11C H 0.7064 0.2831 0.7405 0.051 Uiso 1 1 calc R
C12 C 0.8643(6) 0.2621(3) 0.8108(5) 0.0248(15) Uani 1 1 d .
C13 C 0.9324(6) 0.3014(3) 0.8707(5) 0.0273(16) Uani 1 1 d .
H13 H 0.9411 0.3431 0.8595 0.033 Uiso 1 1 calc R
C14 C 0.9845(6) 0.2684(3) 0.9488(5) 0.0254(16) Uani 1 1 d .
C15 C 1.0675(6) 0.2876(3) 1.0345(6) 0.0307(17) Uani 1 1 d .
H15A H 1.0403 0.2723 1.1004 0.046 Uiso 1 1 calc R
H15B H 1.0709 0.3313 1.0368 0.046 Uiso 1 1 calc R
H15C H 1.1456 0.2716 1.0222 0.046 Uiso 1 1 calc R
C16 C 0.6002(7) 0.1697(3) 0.8089(5) 0.0295(16) Uani 1 1 d .
N7 N 0.5140(6) 0.1957(3) 0.8059(5) 0.0452(18) Uani 1 1 d .
O1 O 0.6895(4) 0.03567(19) 0.7921(4) 0.0323(12) Uani 1 1 d .
O2 O 0.8100(4) 0.11771(19) 0.6569(4) 0.0292(12) Uani 1 1 d .
C17 C 0.5628(8) -0.0337(3) 0.7108(6) 0.0400(19) Uani 1 1 d .
H17A H 0.6021 -0.0683 0.7427 0.060 Uiso 1 1 calc R
H17B H 0.5349 -0.0440 0.6406 0.060 Uiso 1 1 calc R
H17C H 0.4963 -0.0221 0.7520 0.060 Uiso 1 1 calc R
C18 C 0.6480(7) 0.0178(3) 0.7062(6) 0.0332(18) Uani 1 1 d .
C19 C 0.6734(6) 0.0410(3) 0.6091(5) 0.0306(17) Uani 1 1 d .
H19A H 0.6325 0.0244 0.5508 0.037 Uiso 1 1 calc R
C20 C 0.7538(6) 0.0868(3) 0.5903(5) 0.0279(16) Uani 1 1 d .
C21 C 0.7809(8) 0.0999(4) 0.4800(6) 0.0418(19) Uani 1 1 d .
H21A H 0.7933 0.1430 0.4717 0.063 Uiso 1 1 calc R
H21B H 0.7152 0.0871 0.4346 0.063 Uiso 1 1 calc R
H21C H 0.8518 0.0784 0.4617 0.063 Uiso 1 1 calc R
N1C N 0.6843(5) 0.3352(3) 0.1329(4) 0.0295(14) Uani 1 1 d .
C1C C 0.6707(7) 0.2766(3) 0.0739(6) 0.042(2) Uani 1 1 d .
H1C1 H 0.6956 0.2829 0.0022 0.051 Uiso 1 1 calc R
H1C2 H 0.7240 0.2467 0.1064 0.051 Uiso 1 1 calc R
C2C C 0.5483(7) 0.2514(4) 0.0699(6) 0.042(2) Uani 1 1 d .
H2C1 H 0.5260 0.2404 0.1398 0.064 Uiso 1 1 calc R
H2C2 H 0.5456 0.2159 0.0256 0.064 Uiso 1 1 calc R
H2C3 H 0.4938 0.2815 0.0417 0.064 Uiso 1 1 calc R
C3C C 0.6462(7) 0.3292(3) 0.2435(6) 0.0347(17) Uani 1 1 d .
H3C1 H 0.6550 0.3685 0.2779 0.042 Uiso 1 1 calc R
H3C2 H 0.5621 0.3187 0.2424 0.042 Uiso 1 1 calc R
C4C C 0.7132(6) 0.2831(3) 0.3072(6) 0.0352(17) Uani 1 1 d .
H4C1 H 0.7007 0.2435 0.2766 0.053 Uiso 1 1 calc R
H4C2 H 0.6856 0.2833 0.3780 0.053 Uiso 1 1 calc R
H4C3 H 0.7968 0.2928 0.3082 0.053 Uiso 1 1 calc R
C5C C 0.8133(7) 0.3522(4) 0.1299(7) 0.0401(19) Uani 1 1 d .
H5C1 H 0.8600 0.3204 0.1648 0.048 Uiso 1 1 calc R
H5C2 H 0.8358 0.3533 0.0567 0.048 Uiso 1 1 calc R
C6C C 0.8463(8) 0.4115(4) 0.1795(8) 0.055(2) Uani 1 1 d .
H6C1 H 0.8092 0.4441 0.1398 0.082 Uiso 1 1 calc R
H6C2 H 0.9315 0.4164 0.1801 0.082 Uiso 1 1 calc R
H6C3 H 0.8196 0.4124 0.2505 0.082 Uiso 1 1 calc R
C7C C 0.6090(8) 0.3838(3) 0.0838(7) 0.047(2) Uani 1 1 d .
H7C1 H 0.6223 0.4212 0.1233 0.056 Uiso 1 1 calc R
H7C2 H 0.5258 0.3726 0.0902 0.056 Uiso 1 1 calc R
C8C C 0.6308(9) 0.3961(5) -0.0296(8) 0.061(3) Uani 1 1 d .
H8C1 H 0.7122 0.4086 -0.0369 0.091 Uiso 1 1 calc R
H8C2 H 0.5782 0.4279 -0.0548 0.091 Uiso 1 1 calc R
H8C3 H 0.6159 0.3597 -0.0700 0.091 Uiso 1 1 calc R

loop_
_atom_site_aniso_label
_atom_site_aniso_U_11
_atom_site_aniso_U_22
_atom_site_aniso_U_33
_atom_site_aniso_U_23
_atom_site_aniso_U_13
_atom_site_aniso_U_12
Mn1 0.0267(7) 0.0155(6) 0.0217(7) -0.0003(4) -0.0096(5) -0.0005(4)
B1 0.018(4) 0.021(4) 0.017(4) 0.003(3) -0.005(3) 0.000(3)
N1 0.028(3) 0.015(3) 0.022(3) 0.001(2) -0.006(2) 0.000(2)
N2 0.024(3) 0.017(3) 0.022(3) 0.001(2) -0.007(2) 0.002(2)
C1 0.036(4) 0.021(4) 0.036(4) -0.009(3) -0.001(3) 0.004(3)
C2 0.037(4) 0.013(3) 0.028(4) 0.002(3) -0.007(3) -0.002(3)
C3 0.037(4) 0.015(3) 0.035(4) 0.002(3) -0.004(3) 0.004(3)
C4 0.024(4) 0.018(3) 0.030(4) 0.008(3) -0.001(3) 0.002(3)
C5 0.031(4) 0.031(4) 0.032(4) 0.002(3) -0.008(3) 0.009(3)
N3 0.026(3) 0.017(3) 0.027(3) 0.002(2) -0.012(3) 0.000(2)
N4 0.024(3) 0.019(3) 0.021(3) 0.001(2) -0.010(2) 0.003(2)
C6 0.035(4) 0.034(4) 0.042(5) 0.002(3) -0.007(3) -0.010(3)
C7 0.021(3) 0.020(3) 0.031(4) 0.001(3) 0.000(3) 0.001(3)
C8 0.043(5) 0.017(4) 0.034(4) 0.004(3) -0.006(4) 0.000(3)
C9 0.036(4) 0.013(3) 0.019(4) 0.002(2) -0.002(3) 0.004(3)
C10 0.041(4) 0.026(4) 0.024(4) 0.003(3) -0.007(3) -0.002(3)
N5 0.027(3) 0.020(3) 0.023(3) 0.003(2) -0.011(2) -0.002(2)
N6 0.021(3) 0.016(3) 0.028(3) 0.000(2) -0.014(2) 0.000(2)
C11 0.037(4) 0.027(4) 0.037(4) 0.009(3) -0.017(3) 0.001(3)
C12 0.030(4) 0.018(3) 0.025(4) 0.005(3) -0.010(3) 0.001(3)
C13 0.035(4) 0.014(3) 0.032(4) 0.003(3) -0.008(3) -0.004(3)
C14 0.025(4) 0.015(3) 0.035(4) -0.002(3) -0.010(3) -0.001(3)
C15 0.033(4) 0.023(4) 0.035(4) -0.002(3) -0.014(3) -0.002(3)
C16 0.036(4) 0.025(4) 0.027(4) 0.003(3) -0.012(3) 0.003(3)
N7 0.050(4) 0.038(4) 0.046(4) 0.010(3) -0.016(3) 0.003(3)
O1 0.045(3) 0.020(2) 0.030(3) -0.0010(19) -0.015(2) -0.001(2)
O2 0.030(3) 0.028(3) 0.029(3) 0.0003(19) -0.004(2) -0.0038(19)
C17 0.057(5) 0.030(4) 0.032(4) 0.003(3) -0.006(4) -0.011(4)
C18 0.048(5) 0.014(3) 0.036(4) -0.002(3) -0.022(4) 0.005(3)
C19 0.038(4) 0.023(4) 0.030(4) -0.006(3) -0.016(3) 0.004(3)
C20 0.037(4) 0.033(4) 0.014(3) -0.006(3) -0.003(3) 0.011(3)
C21 0.049(5) 0.050(5) 0.026(4) 0.001(3) -0.007(4) -0.002(4)
N1C 0.030(3) 0.030(3) 0.028(3) 0.004(2) 0.000(3) 0.008(2)
C1C 0.055(5) 0.034(4) 0.037(5) -0.007(3) -0.009(4) 0.015(4)
C2C 0.044(5) 0.040(5) 0.043(5) -0.011(4) -0.005(4) 0.000(4)
C3C 0.042(4) 0.029(4) 0.033(4) -0.002(3) -0.003(3) -0.004(3)
C4C 0.025(4) 0.046(5) 0.035(4) 0.007(3) 0.003(3) -0.002(3)
C5C 0.030(4) 0.045(5) 0.046(5) 0.013(4) -0.001(3) 0.001(3)
C6C 0.035(5) 0.045(5) 0.084(7) 0.010(5) -0.006(5) -0.009(4)
C7C 0.043(5) 0.033(5) 0.063(6) 0.009(4) -0.025(4) 0.009(3)
C8C 0.051(6) 0.073(6) 0.058(6) 0.035(5) -0.015(5) 0.004(5)

loop_
_atom_type_symbol
_atom_type_description
_atom_type_scat_dispersion_real
_atom_type_scat_dispersion_imag
_atom_type_scat_source
C C 0.0181 0.0091 'International Tables Vol C Tables 4.2.6.8 and 6.1.1.4'
H H 0.0000 0.0000 'International Tables Vol C Tables 4.2.6.8 and 6.1.1.4'
B B 0.0090 0.0039 'International Tables Vol C Tables 4.2.6.8 and 6.1.1.4'
N N 0.0311 0.0180 'International Tables Vol C Tables 4.2.6.8 and 6.1.1.4'
Mn Mn -0.5299 2.8052 'International Tables Vol C Tables 4.2.6.8 and 6.1.1.4'
O O 0.0492 0.0322 'International Tables Vol C Tables 4.2.6.8 and 6.1.1.4'

loop_
_geom_angle_atom_site_label_1
_geom_angle_atom_site_label_2
_geom_angle_atom_site_label_3
_geom_angle
O1 Mn1 O2 83.25(18)
O1 Mn1 C16 92.2(2)
O2 Mn1 C16 97.5(2)
O1 Mn1 N5 175.2(2)
O2 Mn1 N5 93.86(19)
C16 Mn1 N5 91.9(2)
O1 Mn1 N3 97.05(19)
O2 Mn1 N3 169.76(19)
C16 Mn1 N3 92.7(2)
N5 Mn1 N3 85.11(19)
O1 Mn1 N1 93.95(18)
O2 Mn1 N1 89.09(19)
C16 Mn1 N1 171.5(2)
N5 Mn1 N1 82.19(19)
N3 Mn1 N1 80.7(2)
N2 B1 N6 111.3(5)
N2 B1 N4 109.2(5)
N6 B1 N4 108.3(5)
N2 B1 H1 109.3
N6 B1 H1 109.3
N4 B1 H1 109.3
C2 N1 N2 106.0(5)
C2 N1 Mn1 135.3(4)
N2 N1 Mn1 118.3(4)
C4 N2 N1 109.6(5)
C4 N2 B1 129.1(5)
N1 N2 B1 121.1(5)
C2 C1 H1A 109.5
C2 C1 H1B 109.5
H1A C1 H1B 109.5
C2 C1 H1C 109.5
H1A C1 H1C 109.5
H1B C1 H1C 109.5
N1 C2 C3 110.9(6)
N1 C2 C1 121.4(6)
C3 C2 C1 127.6(6)
C4 C3 C2 105.5(6)
C4 C3 H3 127.3
C2 C3 H3 127.3
N2 C4 C3 108.0(6)
N2 C4 C5 124.1(6)
C3 C4 C5 127.9(6)
C4 C5 H5A 109.5
C4 C5 H5B 109.5
H5A C5 H5B 109.5
C4 C5 H5C 109.5
H5A C5 H5C 109.5
H5B C5 H5C 109.5
C7 N3 N4 106.7(5)
C7 N3 Mn1 134.1(4)
N4 N3 Mn1 118.5(4)
C9 N4 N3 110.2(6)
C9 N4 B1 129.1(5)
N3 N4 B1 120.7(5)
C7 C6 H6A 109.5
C7 C6 H6B 109.5
H6A C6 H6B 109.5
C7 C6 H6C 109.5
H6A C6 H6C 109.5
H6B C6 H6C 109.5
N3 C7 C8 110.1(6)
N3 C7 C6 120.4(6)
C8 C7 C6 129.5(7)
C7 C8 C9 104.8(6)
C7 C8 H8 127.6
C9 C8 H8 127.6
N4 C9 C8 108.2(6)
N4 C9 C10 123.0(6)
C8 C9 C10 128.8(6)
C9 C10 H10A 109.5
C9 C10 H10B 109.5
H10A C10 H10B 109.5
C9 C10 H10C 109.5
H10A C10 H10C 109.5
H10B C10 H10C 109.5
C12 N5 N6 106.5(5)
C12 N5 Mn1 134.0(4)
N6 N5 Mn1 118.8(4)
C14 N6 N5 109.9(5)
C14 N6 B1 129.1(5)
N5 N6 B1 120.9(5)
C12 C11 H11A 109.5
C12 C11 H11B 109.5
H11A C11 H11B 109.5
C12 C11 H11C 109.5
H11A C11 H11C 109.5
H11B C11 H11C 109.5
N5 C12 C13 109.4(5)
N5 C12 C11 120.9(6)
C13 C12 C11 129.6(6)
C14 C13 C12 106.9(6)
C14 C13 H13 126.5
C12 C13 H13 126.5
N6 C14 C13 107.2(5)
N6 C14 C15 123.0(6)
C13 C14 C15 129.8(6)
C14 C15 H15A 109.5
C14 C15 H15B 109.5
H15A C15 H15B 109.5
C14 C15 H15C 109.5
H15A C15 H15C 109.5
H15B C15 H15C 109.5
N7 C16 Mn1 176.5(6)
C18 O1 Mn1 126.8(5)
C20 O2 Mn1 124.7(5)
C18 C17 H17A 109.5
C18 C17 H17B 109.5
H17A C17 H17B 109.5
C18 C17 H17C 109.5
H17A C17 H17C 109.5
H17B C17 H17C 109.5
O1 C18 C19 126.2(7)
O1 C18 C17 115.5(7)
C19 C18 C17 118.2(6)
C18 C19 C20 125.8(6)
C18 C19 H19A 117.1
C20 C19 H19A 117.1
O2 C20 C19 127.0(6)
O2 C20 C21 115.1(7)
C19 C20 C21 117.8(6)
C20 C21 H21A 109.5
C20 C21 H21B 109.5
H21A C21 H21B 109.5
C20 C21 H21C 109.5
H21A C21 H21C 109.5
H21B C21 H21C 109.5
C7C N1C C3C 106.3(6)
C7C N1C C1C 111.2(6)
C3C N1C C1C 111.7(6)
C7C N1C C5C 110.2(6)
C3C N1C C5C 110.9(6)
C1C N1C C5C 106.6(6)
C2C C1C N1C 114.7(7)
C2C C1C H1C1 108.6
N1C C1C H1C1 108.6
C2C C1C H1C2 108.6
N1C C1C H1C2 108.6
H1C1 C1C H1C2 107.6
C1C C2C H2C1 109.5
C1C C2C H2C2 109.5
H2C1 C2C H2C2 109.5
C1C C2C H2C3 109.5
H2C1 C2C H2C3 109.5
H2C2 C2C H2C3 109.5
C4C C3C N1C 114.7(6)
C4C C3C H3C1 108.6
N1C C3C H3C1 108.6
C4C C3C H3C2 108.6
N1C C3C H3C2 108.6
H3C1 C3C H3C2 107.6
C3C C4C H4C1 109.5
C3C C4C H4C2 109.5
H4C1 C4C H4C2 109.5
C3C C4C H4C3 109.5
H4C1 C4C H4C3 109.5
H4C2 C4C H4C3 109.5
C6C C5C N1C 115.8(7)
C6C C5C H5C1 108.3
N1C C5C H5C1 108.3
C6C C5C H5C2 108.3
N1C C5C H5C2 108.3
H5C1 C5C H5C2 107.4
C5C C6C H6C1 109.5
C5C C6C H6C2 109.5
H6C1 C6C H6C2 109.5
C5C C6C H6C3 109.5
H6C1 C6C H6C3 109.5
H6C2 C6C H6C3 109.5
N1C C7C C8C 115.1(8)
N1C C7C H7C1 108.5
C8C C7C H7C1 108.5
N1C C7C H7C2 108.5
C8C C7C H7C2 108.5
H7C1 C7C H7C2 107.5
C7C C8C H8C1 109.5
C7C C8C H8C2 109.5
H8C1 C8C H8C2 109.5
C7C C8C H8C3 109.5
H8C1 C8C H8C3 109.5
H8C2 C8C H8C3 109.5

loop_
_geom_bond_atom_site_label_1
_geom_bond_atom_site_label_2
_geom_bond_distance
Mn1 O1 2.162(5)
Mn1 O2 2.227(5)
Mn1 C16 2.248(8)
Mn1 N5 2.263(5)
Mn1 N3 2.281(6)
Mn1 N1 2.286(5)
B1 N2 1.530(9)
B1 N6 1.554(8)
B1 N4 1.554(9)
B1 H1 1.0000
N1 C2 1.332(9)
N1 N2 1.384(7)
N2 C4 1.357(8)
C1 C2 1.503(9)
C1 H1A 0.9800
C1 H1B 0.9800
C1 H1C 0.9800
C2 C3 1.396(10)
C3 C4 1.379(10)
C3 H3 0.9500
C4 C5 1.499(9)
C5 H5A 0.9800
C5 H5B 0.9800
C5 H5C 0.9800
N3 C7 1.351(9)
N3 N4 1.373(7)
N4 C9 1.345(8)
C6 C7 1.495(9)
C6 H6A 0.9800
C6 H6B 0.9800
C6 H6C 0.9800
C7 C8 1.405(10)
C8 C9 1.405(10)
C8 H8 0.9500
C9 C10 1.498(9)
C10 H10A 0.9800
C10 H10B 0.9800
C10 H10C 0.9800
N5 C12 1.343(8)
N5 N6 1.375(7)
N6 C14 1.358(8)
C11 C12 1.501(9)
C11 H11A 0.9800
C11 H11B 0.9800
C11 H11C 0.9800
C12 C13 1.391(9)
C13 C14 1.372(9)
C13 H13 0.9500
C14 C15 1.497(9)
C15 H15A 0.9800
C15 H15B 0.9800
C15 H15C 0.9800
C16 N7 1.145(10)
O1 C18 1.259(8)
O2 C20 1.264(8)
C17 C18 1.512(11)
C17 H17A 0.9800
C17 H17B 0.9800
C17 H17C 0.9800
C18 C19 1.400(11)
C19 C20 1.403(11)
C19 H19A 0.9500
C20 C21 1.501(10)
C21 H21A 0.9800
C21 H21B 0.9800
C21 H21C 0.9800
N1C C7C 1.514(9)
N1C C3C 1.517(10)
N1C C1C 1.522(9)
N1C C5C 1.526(10)
C1C C2C 1.509(12)
C1C H1C1 0.9900
C1C H1C2 0.9900
C2C H2C1 0.9800
C2C H2C2 0.9800
C2C H2C3 0.9800
C3C C4C 1.512(10)
C3C H3C1 0.9900
C3C H3C2 0.9900
C4C H4C1 0.9800
C4C H4C2 0.9800
C4C H4C3 0.9800
C5C C6C 1.516(12)
C5C H5C1 0.9900
C5C H5C2 0.9900
C6C H6C1 0.9800
C6C H6C2 0.9800
C6C H6C3 0.9800
C7C C8C 1.522(13)
C7C H7C1 0.9900
C7C H7C2 0.9900
C8C H8C1 0.9800
C8C H8C2 0.9800
C8C H8C3 0.9800

loop_
_geom_torsion_atom_site_label_1
_geom_torsion_atom_site_label_2
_geom_torsion_atom_site_label_3
_geom_torsion_atom_site_label_4
_geom_torsion
O1 Mn1 N1 C2 32.3(7)
O2 Mn1 N1 C2 -50.9(6)
C16 Mn1 N1 C2 168.7(14)
N5 Mn1 N1 C2 -144.9(7)
N3 Mn1 N1 C2 128.8(7)
O1 Mn1 N1 N2 -139.7(4)
O2 Mn1 N1 N2 137.1(4)
C16 Mn1 N1 N2 -3.3(18)
N5 Mn1 N1 N2 43.1(4)
N3 Mn1 N1 N2 -43.2(4)
C2 N1 N2 C4 -0.4(7)
Mn1 N1 N2 C4 173.8(4)
C2 N1 N2 B1 -175.5(6)
Mn1 N1 N2 B1 -1.4(7)
N6 B1 N2 C4 127.9(6)
N4 B1 N2 C4 -112.6(7)
N6 B1 N2 N1 -58.0(7)
N4 B1 N2 N1 61.5(7)
N2 N1 C2 C3 0.1(8)
Mn1 N1 C2 C3 -172.5(5)
N2 N1 C2 C1 -179.3(6)
Mn1 N1 C2 C1 8.1(10)
N1 C2 C3 C4 0.1(8)
C1 C2 C3 C4 179.5(7)
N1 N2 C4 C3 0.5(7)
B1 N2 C4 C3 175.1(6)
N1 N2 C4 C5 178.7(6)
B1 N2 C4 C5 -6.7(11)
C2 C3 C4 N2 -0.4(8)
C2 C3 C4 C5 -178.5(7)
O1 Mn1 N3 C7 -50.4(6)
O2 Mn1 N3 C7 -141.4(9)
C16 Mn1 N3 C7 42.2(6)
N5 Mn1 N3 C7 133.9(6)
N1 Mn1 N3 C7 -143.2(6)
O1 Mn1 N3 N4 140.9(4)
O2 Mn1 N3 N4 49.8(12)
C16 Mn1 N3 N4 -126.5(4)
N5 Mn1 N3 N4 -34.8(4)
N1 Mn1 N3 N4 48.0(4)
C7 N3 N4 C9 -0.1(6)
Mn1 N3 N4 C9 171.4(4)
C7 N3 N4 B1 -179.8(5)
Mn1 N3 N4 B1 -8.2(7)
N2 B1 N4 C9 124.7(6)
N6 B1 N4 C9 -114.0(6)
N2 B1 N4 N3 -55.7(7)
N6 B1 N4 N3 65.6(7)
N4 N3 C7 C8 0.1(7)
Mn1 N3 C7 C8 -169.6(4)
N4 N3 C7 C6 -178.0(6)
Mn1 N3 C7 C6 12.3(9)
N3 C7 C8 C9 0.0(7)
C6 C7 C8 C9 177.8(7)
N3 N4 C9 C8 0.1(7)
B1 N4 C9 C8 179.8(6)
N3 N4 C9 C10 -178.9(5)
B1 N4 C9 C10 0.7(10)
C7 C8 C9 N4 -0.1(7)
C7 C8 C9 C10 178.9(6)
O1 Mn1 N5 C12 109(2)
O2 Mn1 N5 C12 56.7(7)
C16 Mn1 N5 C12 -40.9(7)
N3 Mn1 N5 C12 -133.5(7)
N1 Mn1 N5 C12 145.2(7)
O1 Mn1 N5 N6 -81(2)
O2 Mn1 N5 N6 -133.7(5)
C16 Mn1 N5 N6 128.7(5)
N3 Mn1 N5 N6 36.1(5)
N1 Mn1 N5 N6 -45.2(5)
C12 N5 N6 C14 1.3(8)
Mn1 N5 N6 C14 -170.9(5)
C12 N5 N6 B1 177.9(6)
Mn1 N5 N6 B1 5.7(8)
N2 B1 N6 C14 -128.4(7)
N4 B1 N6 C14 111.6(7)
N2 B1 N6 N5 55.8(8)
N4 B1 N6 N5 -64.3(7)
N6 N5 C12 C13 -1.9(8)
Mn1 N5 C12 C13 168.6(5)
N6 N5 C12 C11 -178.2(6)
Mn1 N5 C12 C11 -7.7(11)
N5 C12 C13 C14 1.8(9)
C11 C12 C13 C14 177.7(8)
N5 N6 C14 C13 -0.2(8)
B1 N6 C14 C13 -176.5(6)
N5 N6 C14 C15 179.6(6)
B1 N6 C14 C15 3.4(11)
C12 C13 C14 N6 -0.9(8)
C12 C13 C14 C15 179.2(8)
O1 Mn1 C16 N7 126(11)
O2 Mn1 C16 N7 -151(11)
N5 Mn1 C16 N7 -57(11)
N3 Mn1 C16 N7 29(11)
N1 Mn1 C16 N7 -11(12)
O2 Mn1 O1 C18 -25.4(6)
C16 Mn1 O1 C18 71.9(6)
N5 Mn1 O1 C18 -78(2)
N3 Mn1 O1 C18 164.9(6)
N1 Mn1 O1 C18 -114.0(6)
O1 Mn1 O2 C20 22.2(5)
C16 Mn1 O2 C20 -69.2(5)
N5 Mn1 O2 C20 -161.6(5)
N3 Mn1 O2 C20 114.5(10)
N1 Mn1 O2 C20 116.3(5)
Mn1 O1 C18 C19 18.8(11)
Mn1 O1 C18 C17 -161.2(5)
O1 C18 C19 C20 3.0(12)
C17 C18 C19 C20 -177.0(7)
Mn1 O2 C20 C19 -12.7(9)
Mn1 O2 C20 C21 169.4(5)
C18 C19 C20 O2 -5.9(12)
C18 C19 C20 C21 171.9(7)
C7C N1C C1C C2C -61.0(9)
C3C N1C C1C C2C 57.6(8)
C5C N1C C1C C2C 178.8(6)
C7C N1C C3C C4C -178.9(6)
C1C N1C C3C C4C 59.6(8)
C5C N1C C3C C4C -59.1(8)
C7C N1C C5C C6C 56.0(9)
C3C N1C C5C C6C -61.5(8)
C1C N1C C5C C6C 176.8(7)
C3C N1C C7C C8C -178.5(7)
C1C N1C C7C C8C -56.7(9)
C5C N1C C7C C8C 61.3(9)
